data_2203113
loop_
_publ_author_name
'Ciptadi, Ciptadi'
'Cristau, Henri Jean'
'Bekro, Yves Alain'
'Tillard, Monique'
'Virieux, David'

_publ_section_title
;3-Chloromethyl-5-methoxy-4-methoxycarbonyl-3-oxo-2,3-dihydro-[1,3]oxaphosphole
 monohydrate
;
_journal_issue 1
_journal_name_full 'Acta Crystallographica Section E'
_journal_page_first o99
_journal_page_last o101
_journal_paper_doi 10.1107/S1600536803027351
_journal_volume 60
_journal_year 2004
_chemical_formula_iupac 'C7 H10 Cl O5 P, H2 O'
_chemical_formula_moiety 'C7 H10 Cl O5 P, H2 O'
_chemical_formula_sum 'C7 H12 Cl O6 P'
_chemical_formula_weight 258.59
_chemical_melting_point 139.5(15)
_chemical_name_systematic
;3-Chloromethyl-5-methoxy-4-methoxycarbonyl-3-oxo-2,3-dihydro-[1,3]oxaphosphole
monohydrate
;
_space_group_IT_number 2
_symmetry_cell_setting triclinic
_symmetry_space_group_name_Hall '-P 1'
_symmetry_space_group_name_H-M 'P -1'
_atom_sites_solution_hydrogens geom
_atom_sites_solution_primary direct
_atom_sites_solution_secondary difmap
_audit_creation_method SHELXL-97
_cell_angle_alpha 71.019(9)
_cell_angle_beta 81.102(8)
_cell_angle_gamma 72.999(8)
_cell_formula_units_Z 2
_cell_length_a 7.6307(7)
_cell_length_b 8.5404(8)
_cell_length_c 9.1204(10)
_cell_measurement_reflns_used 9001
_cell_measurement_temperature 293(2)
_cell_measurement_theta_max 30.08
_cell_measurement_theta_min 3.5
_cell_volume 536.32(10)
_computing_cell_refinement 'CrysAlis RED (Oxford Diffraction, 2001)'
_computing_data_collection 'CrysAlis CCD (Oxford Diffraction, 2001)'
_computing_data_reduction 'CrysAlis RED'
_computing_molecular_graphics 'ORTEP-3 (Farrugia, 1997)'
_computing_publication_material SHELXL97
_computing_structure_refinement 'SHELXL97 (Sheldrick, 1997)'
_computing_structure_solution 'SHELXS97 (Sheldrick, 1997)'
_diffrn_ambient_temperature 293(2)
_diffrn_measured_fraction_theta_full 0.987
_diffrn_measured_fraction_theta_max 0.987
_diffrn_measurement_device_type 'Xcalibur CCD'
_diffrn_measurement_method \w
_diffrn_radiation_monochromator graphite
_diffrn_radiation_source 'fine-focus sealed tube'
_diffrn_radiation_type MoK\a
_diffrn_radiation_wavelength 0.71073
_diffrn_reflns_av_R_equivalents 0.0395
_diffrn_reflns_av_sigmaI/netI 0.0254
_diffrn_reflns_limit_h_max 10
_diffrn_reflns_limit_h_min -10
_diffrn_reflns_limit_k_max 11
_diffrn_reflns_limit_k_min -12
_diffrn_reflns_limit_l_max 12
_diffrn_reflns_limit_l_min -12
_diffrn_reflns_number 9001
_diffrn_reflns_theta_full 30.08
_diffrn_reflns_theta_max 30.08
_diffrn_reflns_theta_min 3.45
_diffrn_standards_decay_% 0
_diffrn_standards_number 0
_exptl_absorpt_coefficient_mu 0.510
_exptl_absorpt_correction_type none
_exptl_crystal_colour colourless
_exptl_crystal_density_diffrn 1.601
_exptl_crystal_density_method 'not measured'
_exptl_crystal_description platelet
_exptl_crystal_F_000 268
_exptl_crystal_size_max 0.4
_exptl_crystal_size_mid 0.3
_exptl_crystal_size_min 0.2
_refine_diff_density_max 0.466
_refine_diff_density_min -0.447
_refine_ls_extinction_method none
_refine_ls_goodness_of_fit_ref 1.098
_refine_ls_hydrogen_treatment mixed
_refine_ls_matrix_type full
_refine_ls_number_parameters 144
_refine_ls_number_reflns 3113
_refine_ls_number_restraints 0
_refine_ls_restrained_S_all 1.098
_refine_ls_R_factor_all 0.0481
_refine_ls_R_factor_gt 0.0436
_refine_ls_shift/su_max 0.001
_refine_ls_shift/su_mean 0.001
_refine_ls_structure_factor_coef Fsqd
_refine_ls_weighting_details 'calc w = 1/[\s^2^(Fo^2^)+(0.0758P)^2^+0.1891P] where P = (Fo^2^+2Fc^2^)/3'
_refine_ls_weighting_scheme calc
_refine_ls_wR_factor_gt 0.1257
_refine_ls_wR_factor_ref 0.1315
_reflns_number_gt 2695
_reflns_number_total 3113
_reflns_threshold_expression I>2sigma(I)
_cod_data_source_file su6060.cif
_cod_data_source_block I
_cod_depositor_comments
;
The following automatic conversions were performed:

'_chemical_melting_point' value '138-141' was changed to '139.5(15)'
- the average value was taken and precision was estimated.

Automatic conversion script
Id: cif_fix_values 1646 2011-03-28 12:23:43Z adriana 

The following automatic conversions were performed:

'_chemical_melting_point' value '138-141' was changed to '139.5(15)'
- the average value was taken and precision was estimated.

Automatic conversion script
Id: cif_fix_values 1715 2011-07-08 13:25:40Z adriana 
;
_cod_database_code 2203113
_cod_database_fobs_code 2203113

loop_
_symmetry_equiv_pos_as_xyz
'x, y, z'
'-x, -y, -z'

loop_
_atom_site_label
_atom_site_fract_x
_atom_site_fract_y
_atom_site_fract_z
_atom_site_U_iso_or_equiv
_atom_site_adp_type
_atom_site_calc_flag
_atom_site_refinement_flags
_atom_site_occupancy
_atom_site_type_symbol
P 0.36759(5) 0.69408(4) 0.82745(4) 0.02557(13) Uani d . 1 P
Cl -0.00672(8) 0.80604(7) 0.96993(7) 0.05509(18) Uani d . 1 Cl
O1 0.50776(17) 0.53792(15) 0.80730(16) 0.0361(3) Uani d . 1 O
O5 0.22169(18) 0.74863(15) 0.52642(14) 0.0346(3) Uani d . 1 O
O3 0.32144(19) 1.17011(14) 0.61276(14) 0.0353(3) Uani d . 1 O
O2 0.40360(17) 0.98834(14) 0.84540(13) 0.0319(3) Uani d . 1 O
O4 0.2231(2) 1.02359(18) 0.41208(15) 0.0466(4) Uani d . 1 O
C4 0.3177(2) 0.88087(18) 0.66978(16) 0.0258(3) Uani d . 1 C
O6 0.1405(2) 0.3935(2) 0.2929(2) 0.0510(4) Uani d . 1 O
H1 0.239(4) 0.420(4) 0.286(3) 0.056(8) Uiso d . 1 H
H2 0.170(4) 0.287(5) 0.335(4) 0.077(10) Uiso d . 1 H
C3 0.3476(2) 1.01447(18) 0.70581(17) 0.0259(3) Uani d . 1 C
C2 0.4349(3) 0.8095(2) 0.93891(19) 0.0355(4) Uani d . 1 C
H21 0.3621 0.8001 1.0370 0.043 Uiso calc R 1 H
H22 0.5634 0.7614 0.9605 0.043 Uiso calc R 1 H
C6 0.2507(2) 0.89749(19) 0.52336(17) 0.0271(3) Uani d . 1 C
C1 0.1581(2) 0.6352(2) 0.91731(19) 0.0321(3) Uani d . 1 C
H11 0.1065 0.6008 0.8456 0.039 Uiso calc R 1 H
H12 0.1866 0.5378 1.0094 0.039 Uiso calc R 1 H
C7 0.1483(3) 0.7476(3) 0.3904(2) 0.0413(4) Uani d . 1 C
H71 0.1331 0.6357 0.4050 0.050 Uiso calc R 1 H
H72 0.2315 0.7758 0.3015 0.050 Uiso calc R 1 H
H73 0.0315 0.8305 0.3742 0.050 Uiso calc R 1 H
C5 0.3362(3) 1.3083(2) 0.6659(2) 0.0435(4) Uani d . 1 C
H51 0.3142 1.4133 0.5822 0.052 Uiso calc R 1 H
H52 0.4572 1.2826 0.6997 0.052 Uiso calc R 1 H
H53 0.2471 1.3203 0.7508 0.052 Uiso calc R 1 H

loop_
_atom_site_aniso_label
_atom_site_aniso_U_11
_atom_site_aniso_U_22
_atom_site_aniso_U_33
_atom_site_aniso_U_12
_atom_site_aniso_U_13
_atom_site_aniso_U_23
P 0.0310(2) 0.01978(19) 0.0254(2) -0.00599(14) -0.00493(14) -0.00516(14)
Cl 0.0516(3) 0.0480(3) 0.0578(3) -0.0046(2) 0.0133(2) -0.0203(2)
O1 0.0363(6) 0.0241(5) 0.0454(7) -0.0033(4) -0.0053(5) -0.0100(5)
O5 0.0506(7) 0.0271(5) 0.0315(6) -0.0122(5) -0.0118(5) -0.0098(4)
O3 0.0542(7) 0.0218(5) 0.0325(6) -0.0139(5) -0.0125(5) -0.0033(4)
O2 0.0461(6) 0.0256(5) 0.0276(5) -0.0110(5) -0.0104(5) -0.0075(4)
O4 0.0778(10) 0.0357(7) 0.0292(6) -0.0233(7) -0.0183(6) 0.0006(5)
C4 0.0336(7) 0.0220(6) 0.0231(6) -0.0095(5) -0.0038(5) -0.0054(5)
O6 0.0514(9) 0.0412(8) 0.0561(9) -0.0189(7) -0.0115(7) 0.0011(7)
C3 0.0298(7) 0.0239(6) 0.0249(6) -0.0082(5) -0.0044(5) -0.0063(5)
C2 0.0511(9) 0.0276(7) 0.0289(7) -0.0105(6) -0.0159(7) -0.0037(6)
C6 0.0327(7) 0.0256(6) 0.0250(6) -0.0091(5) -0.0023(5) -0.0085(5)
C1 0.0378(8) 0.0266(7) 0.0305(7) -0.0107(6) -0.0007(6) -0.0051(6)
C7 0.0494(10) 0.0441(10) 0.0401(9) -0.0122(8) -0.0130(8) -0.0205(8)
C5 0.0596(11) 0.0260(8) 0.0510(11) -0.0156(7) -0.0086(9) -0.0132(7)

loop_
_atom_type_symbol
_atom_type_description
_atom_type_scat_dispersion_real
_atom_type_scat_dispersion_imag
_atom_type_scat_source
C C 0.0033 0.0016 'International Tables Vol C Tables 4.2.6.8 and 6.1.1.4'
H H 0.0000 0.0000 'International Tables Vol C Tables 4.2.6.8 and 6.1.1.4'
Cl Cl 0.1484 0.1585 'International Tables Vol C Tables 4.2.6.8 and 6.1.1.4'
O O 0.0106 0.0060 'International Tables Vol C Tables 4.2.6.8 and 6.1.1.4'
P P 0.1023 0.0942 'International Tables Vol C Tables 4.2.6.8 and 6.1.1.4'

loop_
_geom_angle_atom_site_label_1
_geom_angle_atom_site_label_2
_geom_angle_atom_site_label_3
_geom_angle
_geom_angle_publ_flag
O1 P C4 120.36(7) n
O1 P C1 108.78(8) n
C4 P C1 110.15(7) n
O1 P C2 115.76(8) n
C4 P C2 91.11(7) n
C1 P C2 109.48(9) n
C6 O5 C7 116.44(13) n
C3 O3 C5 120.72(13) n
C3 O2 C2 112.11(12) n
C3 C4 C6 123.79(13) n
C3 C4 P 109.59(10) n
C6 C4 P 126.60(11) n
H1 O6 H2 103(3) n
O3 C3 O2 116.22(13) n
O3 C3 C4 124.17(13) n
O2 C3 C4 119.60(13) n
O2 C2 P 107.46(10) n
O2 C2 H21 110.2 n
P C2 H21 110.2 n
O2 C2 H22 110.2 n
P C2 H22 110.2 n
H21 C2 H22 108.5 n
O4 C6 O5 122.81(14) n
O4 C6 C4 127.01(14) n
O5 C6 C4 110.18(12) n
Cl C1 P 112.11(9) n
Cl C1 H11 109.2 n
P C1 H11 109.2 n
Cl C1 H12 109.2 n
P C1 H12 109.2 n
H11 C1 H12 107.9 n
O5 C7 H71 109.5 n
O5 C7 H72 109.5 n
H71 C7 H72 109.5 n
O5 C7 H73 109.5 n
H71 C7 H73 109.5 n
H72 C7 H73 109.5 n
O3 C5 H51 109.5 n
O3 C5 H52 109.5 n
H51 C5 H52 109.5 n
O3 C5 H53 109.5 n
H51 C5 H53 109.5 n
H52 C5 H53 109.5 n

loop_
_geom_bond_atom_site_label_1
_geom_bond_atom_site_label_2
_geom_bond_distance
_geom_bond_publ_flag
P O1 1.4903(12) y
P C4 1.7549(15) y
P C1 1.8099(17) y
P C2 1.8382(17) y
Cl C1 1.7709(18) y
O5 C6 1.3437(18) y
O5 C7 1.441(2) y
O3 C3 1.3001(18) y
O3 C5 1.451(2) y
O2 C3 1.3345(17) y
O2 C2 1.4558(19) y
O4 C6 1.2070(19) y
C4 C3 1.371(2) y
C4 C6 1.453(2) y
O6 H1 0.83(3) n
O6 H2 0.84(4) n
C2 H21 0.9700 n
C2 H22 0.9700 n
C1 H11 0.9700 n
C1 H12 0.9700 n
C7 H71 0.9600 n
C7 H72 0.9600 n
C7 H73 0.9600 n
C5 H51 0.9600 n
C5 H52 0.9600 n
C5 H53 0.9600 n

loop_
_geom_hbond_atom_site_label_D
_geom_hbond_atom_site_label_H
_geom_hbond_atom_site_label_A
_geom_hbond_site_symmetry_A
_geom_hbond_distance_DH
_geom_hbond_distance_HA
_geom_hbond_distance_DA
_geom_hbond_angle_DHA
_geom_hbond_publ_flag
O6 H2 O4 1_545 0.84(4) 2.06(4) 2.894(2) 171(3) y
O6 H1 O1 2_666 0.83(3) 2.06(4) 2.863(2) 159(3) y
